data_7232455
loop_
_publ_author_name
'Baudron, St\'ephane A.'
'Chevreau, Hubert'

_publ_section_title
;
 Revisiting Ag--\p interactions with bis((pyrrol-2-yl)methylene)hydrazine:
 CC versus CN bond complexation
;
_journal_issue 12
_journal_name_full CrystEngComm
_journal_page_first 1853
_journal_paper_doi 10.1039/C9CE00168A
_journal_volume 21
_journal_year 2019
_chemical_formula_sum 'C24 H24 Ag2 N4 O6 S2'
_chemical_formula_weight 744.33
_space_group_crystal_system monoclinic
_space_group_IT_number 14
_space_group_name_Hall '-P 2ybc'
_space_group_name_H-M_alt 'P 1 21/c 1'
_symmetry_space_group_name_Hall '-P 2ybc'
_symmetry_space_group_name_H-M 'P 1 21/c 1'
_atom_sites_solution_hydrogens geom
_audit_creation_method SHELXL-2016/6
_audit_update_record
;
2019-01-27 deposited with the CCDC.    2019-03-01 downloaded from the CCDC.
;
_cell_angle_alpha 90
_cell_angle_beta 101.451(2)
_cell_angle_gamma 90
_cell_formula_units_Z 2
_cell_length_a 10.6098(4)
_cell_length_b 7.3320(3)
_cell_length_c 16.7744(7)
_cell_measurement_reflns_used 4771
_cell_measurement_temperature 173(2)
_cell_measurement_theta_max 29.46
_cell_measurement_theta_min 2.48
_cell_volume 1278.92(9)
_computing_cell_refinement 'Bruker SAINT'
_computing_data_collection 'Bruker APEX2'
_computing_data_reduction 'Bruker SAINT'
_computing_molecular_graphics 'Bruker SHELXTL'
_computing_publication_material 'Bruker SHELXTL'
_computing_structure_refinement 'SHELXL-2014 (Sheldrick 2014)'
_computing_structure_solution 'SHELXS-97 (Sheldrick 2008)'
_diffrn_ambient_temperature 173(2)
_diffrn_measured_fraction_theta_full 1.000
_diffrn_measured_fraction_theta_max 0.994
_diffrn_measurement_device_type 'Bruker APEX-II CCD'
_diffrn_measurement_method '\f and \w scans'
_diffrn_radiation_type MoK\a
_diffrn_radiation_wavelength 0.71073
_diffrn_reflns_av_R_equivalents 0.0440
_diffrn_reflns_av_unetI/netI 0.0425
_diffrn_reflns_Laue_measured_fraction_full 1.000
_diffrn_reflns_Laue_measured_fraction_max 0.994
_diffrn_reflns_limit_h_max 14
_diffrn_reflns_limit_h_min -13
_diffrn_reflns_limit_k_max 10
_diffrn_reflns_limit_k_min -10
_diffrn_reflns_limit_l_max 23
_diffrn_reflns_limit_l_min -23
_diffrn_reflns_number 12611
_diffrn_reflns_point_group_measured_fraction_full 1.000
_diffrn_reflns_point_group_measured_fraction_max 0.994
_diffrn_reflns_theta_full 25.242
_diffrn_reflns_theta_max 30.106
_diffrn_reflns_theta_min 1.958
_exptl_absorpt_coefficient_mu 1.743
_exptl_crystal_colour light-yellow
_exptl_crystal_density_diffrn 1.933
_exptl_crystal_density_meas ?
_exptl_crystal_description plate
_exptl_crystal_F_000 740
_exptl_crystal_size_max 0.060
_exptl_crystal_size_mid 0.050
_exptl_crystal_size_min 0.020
_refine_diff_density_max 2.233
_refine_diff_density_min -1.461
_refine_diff_density_rms 0.128
_refine_ls_extinction_method none
_refine_ls_goodness_of_fit_ref 1.050
_refine_ls_hydrogen_treatment constr
_refine_ls_matrix_type full
_refine_ls_number_parameters 173
_refine_ls_number_reflns 3744
_refine_ls_number_restraints 0
_refine_ls_restrained_S_all 1.050
_refine_ls_R_factor_all 0.0642
_refine_ls_R_factor_gt 0.0474
_refine_ls_shift/su_max 0.001
_refine_ls_shift/su_mean 0.000
_refine_ls_structure_factor_coef Fsqd
_refine_ls_weighting_details 'w=1/[\s^2^(Fo^2^)+(0.0526P)^2^+2.8299P] where P=(Fo^2^+2Fc^2^)/3'
_refine_ls_weighting_scheme calc
_refine_ls_wR_factor_gt 0.1134
_refine_ls_wR_factor_ref 0.1239
_reflns_Friedel_coverage 0.000
_reflns_number_gt 2927
_reflns_number_total 3744
_reflns_threshold_expression 'I > 2\s(I)'
_cod_data_source_file c9ce00168a2.cif
_cod_data_source_block compound4
_cod_depositor_comments
;
The following automatic conversions were performed:

'_exptl_crystal_density_meas' value 'not measured' was changed to '?'
- the value is perceived as not measured.

Automatic conversion script
Id: cif_fix_values 4973 2017-02-22 13:04:09Z antanas 

 Adding full bibliography for 7232452--7232457.cif.
;
_cod_database_code 7232455
_shelx_shelxl_version_number 2016/6
_shelx_space_group_comment
;
The symmetry employed for this shelxl refinement is uniquely defined
by the following loop, which should always be used as a source of
symmetry information in preference to the above space-group names.
They are only intended as comments.
;
_shelx_estimated_absorpt_t_min 0.903
_shelx_estimated_absorpt_t_max 0.966

loop_
_space_group_symop_operation_xyz
'x, y, z'
'-x, y+1/2, -z+1/2'
'-x, -y, -z'
'x, -y-1/2, z-1/2'

loop_
_atom_site_label
_atom_site_type_symbol
_atom_site_fract_x
_atom_site_fract_y
_atom_site_fract_z
_atom_site_U_iso_or_equiv
_atom_site_adp_type
_atom_site_occupancy
_atom_site_site_symmetry_order
_atom_site_calc_flag
_atom_site_refinement_flags_posn
_atom_site_refinement_flags_adp
C1 C 0.2129(4) 0.4843(6) 1.1045(3) 0.0393(9) Uani 1 1 d . .
H1 H 0.162129 0.532494 1.140208 0.047 Uiso 1 1 calc R U
C2 C 0.2398(4) 0.5712(5) 1.0362(3) 0.0352(9) Uani 1 1 d . .
H2 H 0.210812 0.688619 1.016805 0.042 Uiso 1 1 calc R U
C3 C 0.3182(4) 0.4527(5) 1.0011(2) 0.0303(8) Uani 1 1 d . .
H3 H 0.351909 0.475002 0.953633 0.036 Uiso 1 1 calc R U
C4 C 0.3365(4) 0.2976(5) 1.0490(2) 0.0264(7) Uani 1 1 d . .
C5 C 0.4033(3) 0.1290(5) 1.0463(2) 0.0255(7) Uani 1 1 d . .
H5 H 0.393555 0.038313 1.085083 0.031 Uiso 1 1 calc R U
C6 C 0.7478(4) 0.2620(5) 0.7016(2) 0.0256(7) Uani 1 1 d . .
C7 C 0.8622(4) 0.2135(6) 0.6798(3) 0.0390(10) Uani 1 1 d . .
H7 H 0.891424 0.090827 0.685919 0.047 Uiso 1 1 calc R U
C8 C 0.9334(4) 0.3426(7) 0.6495(3) 0.0472(11) Uani 1 1 d . .
H8 H 1.012061 0.308181 0.634708 0.057 Uiso 1 1 calc R U
C9 C 0.8928(4) 0.5222(6) 0.6399(3) 0.0425(10) Uani 1 1 d . .
C10 C 0.7799(5) 0.5708(6) 0.6630(3) 0.0423(10) Uani 1 1 d . .
H10 H 0.751815 0.694064 0.657964 0.051 Uiso 1 1 calc R U
C11 C 0.7068(4) 0.4407(6) 0.6938(3) 0.0354(9) Uani 1 1 d . .
H11 H 0.628740 0.474918 0.709308 0.043 Uiso 1 1 calc R U
C12 C 0.9702(5) 0.6628(9) 0.6039(4) 0.0642(17) Uani 1 1 d . .
H12A H 1.062177 0.639928 0.623374 0.096 Uiso 1 1 calc R U
H12B H 0.948798 0.785120 0.620728 0.096 Uiso 1 1 calc R U
H12C H 0.949661 0.654328 0.544460 0.096 Uiso 1 1 calc R U
N1 N 0.4759(3) 0.0904(4) 0.99525(18) 0.0243(6) Uani 1 1 d . .
N2 N 0.2705(3) 0.3216(4) 1.1114(2) 0.0318(7) Uani 1 1 d . .
H2A H 0.267034 0.241583 1.150033 0.038 Uiso 1 1 calc R U
O1 O 0.5580(4) 0.1854(5) 0.7722(3) 0.0664(12) Uani 1 1 d . .
O2 O 0.7369(4) -0.0132(7) 0.7936(3) 0.0926(19) Uani 1 1 d . .
O3 O 0.5931(5) -0.0012(6) 0.6653(2) 0.0793(15) Uani 1 1 d . .
S1 S 0.65284(9) 0.09331(12) 0.73651(6) 0.0272(2) Uani 1 1 d . .
Ag1 Ag 0.54311(3) 0.28581(4) 0.90566(2) 0.04090(13) Uani 1 1 d . .

loop_
_atom_site_aniso_label
_atom_site_aniso_U_11
_atom_site_aniso_U_22
_atom_site_aniso_U_33
_atom_site_aniso_U_23
_atom_site_aniso_U_13
_atom_site_aniso_U_12
C1 0.044(2) 0.036(2) 0.041(2) -0.0043(17) 0.0166(19) 0.0134(18)
C2 0.042(2) 0.0238(17) 0.038(2) -0.0004(15) 0.0046(18) 0.0099(16)
C3 0.035(2) 0.0269(17) 0.0291(18) 0.0052(14) 0.0076(15) 0.0083(15)
C4 0.0320(19) 0.0215(15) 0.0271(17) -0.0006(13) 0.0094(15) 0.0039(13)
C5 0.0307(18) 0.0205(15) 0.0282(17) 0.0044(12) 0.0126(15) 0.0045(13)
C6 0.0269(18) 0.0254(15) 0.0245(16) 0.0008(13) 0.0055(14) -0.0054(13)
C7 0.034(2) 0.0301(19) 0.058(3) 0.0010(18) 0.020(2) 0.0000(16)
C8 0.028(2) 0.049(3) 0.069(3) 0.007(2) 0.021(2) -0.0020(19)
C9 0.039(2) 0.042(2) 0.044(2) 0.0128(19) 0.0016(19) -0.0145(19)
C10 0.046(3) 0.033(2) 0.049(3) 0.0096(18) 0.011(2) 0.0007(18)
C11 0.032(2) 0.0321(19) 0.043(2) 0.0059(16) 0.0102(17) 0.0030(16)
C12 0.048(3) 0.061(3) 0.083(4) 0.031(3) 0.010(3) -0.020(3)
N1 0.0305(16) 0.0163(12) 0.0277(14) 0.0026(11) 0.0095(12) 0.0058(11)
N2 0.0388(18) 0.0266(15) 0.0345(17) 0.0023(12) 0.0183(15) 0.0088(13)
O1 0.080(3) 0.048(2) 0.092(3) -0.0177(19) 0.066(3) -0.0151(19)
O2 0.042(2) 0.095(3) 0.138(4) 0.087(3) 0.010(2) -0.004(2)
O3 0.108(3) 0.089(3) 0.047(2) -0.029(2) 0.031(2) -0.072(3)
S1 0.0276(4) 0.0276(4) 0.0283(4) -0.0002(3) 0.0101(4) -0.0051(3)
Ag1 0.0495(2) 0.02905(17) 0.0506(2) 0.01418(13) 0.02563(17) 0.01045(13)

loop_
_atom_type_symbol
_atom_type_description
_atom_type_scat_dispersion_real
_atom_type_scat_dispersion_imag
_atom_type_scat_source
C C 0.0033 0.0016 'International Tables Vol C Tables 4.2.6.8 and 6.1.1.4'
H H 0.0000 0.0000 'International Tables Vol C Tables 4.2.6.8 and 6.1.1.4'
N N 0.0061 0.0033 'International Tables Vol C Tables 4.2.6.8 and 6.1.1.4'
O O 0.0106 0.0060 'International Tables Vol C Tables 4.2.6.8 and 6.1.1.4'
S S 0.1246 0.1234 'International Tables Vol C Tables 4.2.6.8 and 6.1.1.4'
Ag Ag -0.8971 1.1015 'International Tables Vol C Tables 4.2.6.8 and 6.1.1.4'

loop_
_geom_angle_atom_site_label_1
_geom_angle_atom_site_label_2
_geom_angle_atom_site_label_3
_geom_angle
_geom_angle_site_symmetry_1
_geom_angle_site_symmetry_3
N2 C1 C2 108.4(3) . .
N2 C1 H1 125.8 . .
C2 C1 H1 125.8 . .
C1 C2 C3 107.2(3) . .
C1 C2 Ag1 101.1(3) . 3_667
C3 C2 Ag1 81.4(3) . 3_667
C1 C2 H2 126.4 . .
C3 C2 H2 126.4 . .
Ag1 C2 H2 88.0 3_667 .
C4 C3 C2 106.9(3) . .
C4 C3 H3 126.6 . .
C2 C3 H3 126.6 . .
N2 C4 C3 107.5(3) . .
N2 C4 C5 117.6(3) . .
C3 C4 C5 134.9(3) . .
N1 C5 C4 125.1(3) . .
N1 C5 H5 117.5 . .
C4 C5 H5 117.5 . .
C11 C6 C7 119.8(4) . .
C11 C6 S1 120.4(3) . .
C7 C6 S1 119.7(3) . .
C8 C7 C6 119.9(4) . .
C8 C7 H7 120.1 . .
C6 C7 H7 120.1 . .
C7 C8 C9 121.2(4) . .
C7 C8 H8 119.4 . .
C9 C8 H8 119.4 . .
C10 C9 C8 118.8(4) . .
C10 C9 C12 120.4(5) . .
C8 C9 C12 120.8(5) . .
C9 C10 C11 120.5(4) . .
C9 C10 H10 119.8 . .
C11 C10 H10 119.8 . .
C6 C11 C10 119.8(4) . .
C6 C11 H11 120.1 . .
C10 C11 H11 120.1 . .
C9 C12 H12A 109.5 . .
C9 C12 H12B 109.5 . .
H12A C12 H12B 109.5 . .
C9 C12 H12C 109.5 . .
H12A C12 H12C 109.5 . .
H12B C12 H12C 109.5 . .
C5 N1 N1 112.3(3) . 3_657
C5 N1 Ag1 127.0(2) . .
N1 N1 Ag1 120.4(3) 3_657 .
C1 N2 C4 109.9(3) . .
C1 N2 H2A 125.1 . .
C4 N2 H2A 125.1 . .
S1 O1 Ag1 135.7(3) . .
S1 O3 Ag1 154.2(2) . 2_646
O2 S1 O3 114.8(4) . .
O2 S1 O1 112.3(3) . .
O3 S1 O1 110.3(3) . .
O2 S1 C6 106.7(2) . .
O3 S1 C6 104.6(2) . .
O1 S1 C6 107.6(2) . .
N1 Ag1 O3 121.36(14) . 2_656
N1 Ag1 O1 120.57(11) . .
O3 Ag1 O1 82.87(15) 2_656 .
N1 Ag1 C2 112.50(12) . 3_667
O3 Ag1 C2 110.34(17) 2_656 3_667
O1 Ag1 C2 105.25(14) . 3_667

loop_
_geom_bond_atom_site_label_1
_geom_bond_atom_site_label_2
_geom_bond_distance
_geom_bond_site_symmetry_2
C1 N2 1.335(5) .
C1 C2 1.388(6) .
C1 H1 0.9500 .
C2 C3 1.410(5) .
C2 Ag1 2.542(4) 3_667
C2 H2 0.9500 .
C3 C4 1.384(5) .
C3 H3 0.9500 .
C4 N2 1.381(5) .
C4 C5 1.430(5) .
C5 N1 1.292(4) .
C5 H5 0.9500 .
C6 C11 1.378(5) .
C6 C7 1.381(5) .
C6 S1 1.768(4) .
C7 C8 1.371(6) .
C7 H7 0.9500 .
C8 C9 1.385(7) .
C8 H8 0.9500 .
C9 C10 1.377(7) .
C9 C12 1.516(6) .
C10 C11 1.392(6) .
C10 H10 0.9500 .
C11 H11 0.9500 .
C12 H12A 0.9800 .
C12 H12B 0.9800 .
C12 H12C 0.9800 .
N1 N1 1.418(5) 3_657
N1 Ag1 2.290(3) .
N2 H2A 0.8800 .
O1 S1 1.437(4) .
O1 Ag1 2.392(4) .
O2 S1 1.408(4) .
O3 S1 1.418(4) .
O3 Ag1 2.293(3) 2_646
